data_7100894
loop_
_publ_author_name
'C. Russell'
'Cheryl Fish'
'Michael Green'
'John C. Jeffery'
'Richard J. Kilby'
'Jason Martin Lynam'
'J. McGrady'
'Dimitrios Pantazis'
'Charlotte E. Willans'

_publ_section_title
;
Cationic phosphorus/carbon/pnictogen cages isolobal to
[C5R5]+
;
_journal_name_full 'Chemical Communications'
_journal_paper_doi 10.1039/b517710c
_journal_year 2006
_chemical_formula_sum 'C10 H18 Al As Cl4 P2'
_chemical_formula_weight 443.88
_space_group_IT_number 15
_symmetry_cell_setting monoclinic
_symmetry_space_group_name_Hall '-C 2yc'
_symmetry_space_group_name_H-M 'C 1 2/c 1'
_cell_angle_alpha 90.00
_cell_angle_beta 101.2530(10)
_cell_angle_gamma 90.00
_cell_formula_units_Z 8
_cell_length_a 19.1632(8)
_cell_length_b 9.6826(4)
_cell_length_c 20.9520(9)
_cell_measurement_temperature 173(2)
_cell_volume 3812.9(3)
_diffrn_ambient_temperature 173
_exptl_crystal_density_diffrn 1.547
_cod_original_sg_symbol_H-M 'C 2/c'
_cod_database_code 7100894

loop_
_symmetry_equiv_pos_as_xyz
'x, y, z'
'-x, y, -z+1/2'
'x+1/2, y+1/2, z'
'-x+1/2, y+1/2, -z+1/2'
'-x, -y, -z'
'x, -y, z-1/2'
'-x+1/2, -y+1/2, -z'
'x+1/2, -y+1/2, z-1/2'

loop_
_atom_site_label
_atom_site_type_symbol
_atom_site_fract_x
_atom_site_fract_y
_atom_site_fract_z
_atom_site_U_iso_or_equiv
_atom_site_adp_type
_atom_site_occupancy
_atom_site_symmetry_multiplicity
_atom_site_calc_flag
_atom_site_refinement_flags
_atom_site_disorder_assembly
_atom_site_disorder_group
As1 As 0.090491(14) 0.50695(3) 0.151373(13) 0.03004(8) Uani 1 1 d . . .
P1 P 0.11062(4) 0.56377(7) 0.04703(3) 0.02997(15) Uani 1 1 d . . .
C1 C 0.18446(12) 0.5123(2) 0.11021(11) 0.0247(5) Uani 1 1 d . . .
P2 P 0.18829(3) 0.66002(7) 0.16265(3) 0.02871(15) Uani 1 1 d . . .
C6 C 0.10713(12) 0.6989(2) 0.10582(11) 0.0244(5) Uani 1 1 d . . .
C2 C 0.23481(13) 0.3908(2) 0.11301(12) 0.0285(5) Uani 1 1 d . . .
C3 C 0.19342(17) 0.2611(3) 0.08669(18) 0.0548(9) Uani 1 1 d . . .
H3A H 0.1587 0.2390 0.1138 0.082 Uiso 1 1 calc R . .
H3B H 0.2265 0.1837 0.0875 0.082 Uiso 1 1 calc R . .
H3C H 0.1686 0.2775 0.0418 0.082 Uiso 1 1 calc R . .
C4 C 0.27355(16) 0.3665(3) 0.18289(14) 0.0445(7) Uani 1 1 d . . .
H4A H 0.3004 0.4495 0.1993 0.067 Uiso 1 1 calc R . .
H4B H 0.3064 0.2885 0.1841 0.067 Uiso 1 1 calc R . .
H4C H 0.2388 0.3458 0.2102 0.067 Uiso 1 1 calc R . .
C5 C 0.28953(16) 0.4287(3) 0.07123(16) 0.0509(8) Uani 1 1 d . . .
H5A H 0.2649 0.4470 0.0265 0.076 Uiso 1 1 calc R . .
H5B H 0.3229 0.3519 0.0714 0.076 Uiso 1 1 calc R . .
H5C H 0.3157 0.5114 0.0891 0.076 Uiso 1 1 calc R . .
C7 C 0.05824(13) 0.8222(2) 0.10374(13) 0.0311(6) Uani 1 1 d . . .
C8 C -0.01541(13) 0.7895(3) 0.06324(14) 0.0379(6) Uani 1 1 d . . .
H8A H -0.0107 0.7625 0.0192 0.057 Uiso 1 1 calc R . .
H8B H -0.0458 0.8714 0.0610 0.057 Uiso 1 1 calc R . .
H8C H -0.0368 0.7135 0.0836 0.057 Uiso 1 1 calc R . .
C9 C 0.05164(17) 0.8637(3) 0.17298(14) 0.0499(8) Uani 1 1 d . . .
H9A H 0.0302 0.7877 0.1933 0.075 Uiso 1 1 calc R . .
H9B H 0.0215 0.9460 0.1712 0.075 Uiso 1 1 calc R . .
H9C H 0.0990 0.8840 0.1987 0.075 Uiso 1 1 calc R . .
C10 C 0.09220(16) 0.9388(3) 0.07034(17) 0.0486(8) Uani 1 1 d . . .
H10A H 0.1393 0.9605 0.0961 0.073 Uiso 1 1 calc R . .
H10B H 0.0620 1.0212 0.0670 0.073 Uiso 1 1 calc R . .
H10C H 0.0969 0.9091 0.0267 0.073 Uiso 1 1 calc R . .
Al1 Al 0.88749(4) 0.33519(8) 0.15146(4) 0.02782(17) Uani 1 1 d . . .
Cl1 Cl 0.87836(4) 0.21860(7) 0.23554(3) 0.04216(17) Uani 1 1 d . . .
Cl2 Cl 0.78901(4) 0.33720(9) 0.08270(4) 0.0517(2) Uani 1 1 d . . .
Cl3 Cl 0.96694(4) 0.24561(7) 0.10596(3) 0.04210(17) Uani 1 1 d . . .
Cl4 Cl 0.91521(4) 0.54330(7) 0.17980(4) 0.04469(18) Uani 1 1 d . . .

loop_
_atom_site_aniso_label
_atom_site_aniso_U_11
_atom_site_aniso_U_22
_atom_site_aniso_U_33
_atom_site_aniso_U_23
_atom_site_aniso_U_13
_atom_site_aniso_U_12
As1 0.02706(14) 0.02876(14) 0.03661(16) 0.00716(11) 0.01198(11) -0.00063(11)
P1 0.0329(4) 0.0310(3) 0.0244(4) -0.0007(3) 0.0015(3) 0.0036(3)
C1 0.0241(12) 0.0246(12) 0.0261(13) 0.0012(9) 0.0069(10) -0.0030(10)
P2 0.0250(3) 0.0275(3) 0.0320(4) -0.0051(3) 0.0015(3) 0.0001(3)
C6 0.0230(12) 0.0233(12) 0.0277(13) 0.0027(9) 0.0065(10) -0.0028(9)
C2 0.0271(13) 0.0253(12) 0.0346(15) 0.0011(10) 0.0099(11) 0.0021(10)
C3 0.0479(19) 0.0297(15) 0.084(3) -0.0183(15) 0.0059(17) 0.0043(13)
C4 0.0452(17) 0.0439(16) 0.0427(18) 0.0075(13) 0.0041(14) 0.0168(13)
C5 0.0482(19) 0.0529(19) 0.060(2) 0.0119(16) 0.0319(16) 0.0190(15)
C7 0.0327(14) 0.0256(12) 0.0360(15) 0.0033(10) 0.0095(12) 0.0042(11)
C8 0.0285(14) 0.0445(15) 0.0415(17) 0.0104(13) 0.0088(12) 0.0069(12)
C9 0.056(2) 0.0459(17) 0.0465(19) -0.0103(14) 0.0073(15) 0.0181(15)
C10 0.0398(17) 0.0288(14) 0.078(2) 0.0129(15) 0.0151(16) 0.0037(13)
Al1 0.0269(4) 0.0298(4) 0.0272(4) 0.0010(3) 0.0064(3) -0.0032(3)
Cl1 0.0483(4) 0.0451(4) 0.0333(4) 0.0085(3) 0.0088(3) -0.0068(3)
Cl2 0.0348(4) 0.0671(5) 0.0477(5) 0.0178(4) -0.0056(3) -0.0077(4)
Cl3 0.0442(4) 0.0438(4) 0.0416(4) -0.0059(3) 0.0164(3) 0.0062(3)
Cl4 0.0528(4) 0.0311(3) 0.0560(5) -0.0070(3) 0.0252(4) -0.0077(3)

loop_
_geom_bond_atom_site_label_1
_geom_bond_atom_site_label_2
_geom_bond_distance
_geom_bond_site_symmetry_2
_geom_bond_publ_flag
As1 C6 2.141(2) . ?
As1 C1 2.144(2) . ?
As1 P1 2.3581(7) . ?
As1 P2 2.3648(7) . ?
P1 C6 1.807(2) . ?
P1 C1 1.809(2) . ?
C1 C2 1.516(3) . ?
C1 P2 1.796(2) . ?
P2 C6 1.804(2) . ?
C6 C7 1.514(3) . ?
C2 C4 1.525(4) . ?
C2 C3 1.530(4) . ?
C2 C5 1.536(4) . ?
C7 C8 1.532(4) . ?
C7 C9 1.534(4) . ?
C7 C10 1.538(4) . ?
Al1 Cl1 2.1280(10) . ?
Al1 Cl3 2.1320(10) . ?
Al1 Cl4 2.1383(10) . ?
Al1 Cl2 2.1392(10) . ?
